data_7012692
loop_
_publ_author_name
'Avent, Anthony G.'
'Hitchcock, Peter B.'
'Khvostov, Alexei V.'
'Lappert, Michael F.'
'Protchenko, Andrey V.'

_publ_section_title
;
 Synthesis and structures of the ytterbium(ii)&#x00A0;\b-diketiminates
 [Yb{N(SiMe3)C(R2)C(H)C(R4)N(SiMe3)}2]&#x00A0;(R2&#x00A0;= R4&#x00A0;=
 Ph, C6H4Me-4, or C6H4Ph-4; or R2&#x00A0;= C6H4Me-4, R4&#x00A0;=
 1-adamantyl)
;
_journal_issue 6
_journal_name_full 'Dalton Transactions'
_journal_page_first 1070
_journal_paper_doi 10.1039/b300204g
_journal_year 2003
_chemical_compound_source 'synthesis as described'
_chemical_formula_moiety 'C52 H82 N4 Si4 Yb1'
_chemical_formula_structural 'C52 H82 N4 Si4 Yb'
_chemical_formula_sum 'C52 H82 N4 Si4 Yb'
_chemical_formula_weight 1048.62
_chemical_name_common '[Yb{Me3SiNC(Ad)CHC(PhMe)NSiMe3}2]'
_space_group_IT_number 2
_symmetry_cell_setting triclinic
_symmetry_Int_Tables_number 2
_symmetry_space_group_name_Hall '-P 1'
_symmetry_space_group_name_H-M 'P -1'
_atom_sites_solution_hydrogens geom
_atom_sites_solution_primary direct
_atom_sites_solution_secondary difmap
_audit_conform_dict_location ftp://ftp.iucr.org/cifdics/cif_core.dic
_audit_conform_dict_name cif_core.dic
_audit_conform_dict_version 2.1
_audit_creation_date 2000-10-04T15:25:24-00:00
_audit_creation_method 'WinGX routine CIF_UPDATE'
_cell_angle_alpha 85.738(3)
_cell_angle_beta 82.722(4)
_cell_angle_gamma 82.784(4)
_cell_formula_units_Z 2
_cell_length_a 12.7363(5)
_cell_length_b 13.1615(6)
_cell_length_c 16.5277(11)
_cell_measurement_reflns_used 18834
_cell_measurement_temperature 173(2)
_cell_measurement_theta_max 25.028
_cell_measurement_theta_min 3.705
_cell_measurement_wavelength 0.71073
_cell_volume 2721.6(2)
_computing_cell_refinement 'HKL Scalepack (Otwinowski & Minor 1997)'
_computing_data_reduction 'HKL Denzo and Scalepack (Otwinowski & Minor 1997)'
_computing_molecular_graphics 'Ortep-3 for Windows (Farrugia, 1997)'
_computing_publication_material 'WinGX publication routines (Farrugia, 1999)'
_computing_structure_refinement 'SHELXL-97 (Sheldrick, 1997)'
_computing_structure_solution 'SHELXS-97 (Sheldrick, 1997)'
_diffrn_ambient_temperature 173(2)
_diffrn_measured_fraction_theta_full 0.99
_diffrn_measured_fraction_theta_max 0.99
_diffrn_measurement_device KappaCCD
_diffrn_measurement_method CCD
_diffrn_radiation_monochromator graphite
_diffrn_radiation_probe x-ray
_diffrn_radiation_type MoK\a
_diffrn_radiation_wavelength 0.71073
_diffrn_reflns_av_R_equivalents 0.0644
_diffrn_reflns_av_unetI/netI 0.0944
_diffrn_reflns_limit_h_max 13
_diffrn_reflns_limit_h_min -15
_diffrn_reflns_limit_k_max 15
_diffrn_reflns_limit_k_min -15
_diffrn_reflns_limit_l_max 19
_diffrn_reflns_limit_l_min -17
_diffrn_reflns_number 18527
_diffrn_reflns_theta_full 25.05
_diffrn_reflns_theta_max 25.05
_diffrn_reflns_theta_min 3.74
_exptl_absorpt_coefficient_mu 1.842
_exptl_absorpt_correction_T_max 0.4783
_exptl_absorpt_correction_T_min 0.4332
_exptl_absorpt_correction_type multi-scan
_exptl_absorpt_process_details
;
[c.f. r.h. blessing, acta cryst. (1995), a51, 33-38]
;
_exptl_crystal_colour black
_exptl_crystal_density_diffrn 1.28
_exptl_crystal_density_method 'not measured'
_exptl_crystal_description prism
_exptl_crystal_F_000 1096
_exptl_crystal_size_max 0.3
_exptl_crystal_size_mid 0.3
_exptl_crystal_size_min 0.1
_refine_diff_density_max 5.905
_refine_diff_density_min -2.063
_refine_diff_density_rms 0.201
_refine_ls_extinction_method none
_refine_ls_goodness_of_fit_ref 1.074
_refine_ls_hydrogen_treatment mixed
_refine_ls_matrix_type full
_refine_ls_number_parameters 550
_refine_ls_number_reflns 9531
_refine_ls_number_restraints 0
_refine_ls_restrained_S_all 1.074
_refine_ls_R_factor_all 0.0941
_refine_ls_R_factor_gt 0.0738
_refine_ls_shift/su_max 0.001
_refine_ls_shift/su_mean 0
_refine_ls_structure_factor_coef Fsqd
_refine_ls_weighting_details 'calc w=1/[\s^2^(Fo^2^)+(0.1095P)^2^+10.6867P] where P=(Fo^2^+2Fc^2^)/3'
_refine_ls_weighting_scheme calc
_refine_ls_wR_factor_gt 0.1854
_refine_ls_wR_factor_ref 0.199
_reflns_number_gt 7645
_reflns_number_total 9531
_reflns_threshold_expression >2sigma(I)
_cod_data_source_file b300204g.txt
_cod_data_source_block oct200
_cod_original_sg_symbol_H-M P-1
_cod_database_code 7012692

loop_
_symmetry_equiv_pos_as_xyz
'x, y, z'
'-x, -y, -z'

loop_
_atom_site_label
_atom_site_type_symbol
_atom_site_fract_x
_atom_site_fract_y
_atom_site_fract_z
_atom_site_U_iso_or_equiv
_atom_site_adp_type
_atom_site_occupancy
_atom_site_symmetry_multiplicity
_atom_site_calc_flag
_atom_site_refinement_flags
_atom_site_disorder_assembly
_atom_site_disorder_group
Yb Yb 0.77708(3) 0.71712(3) 0.75434(2) 0.02745(16) Uani 1 1 d . . .
Si1 Si 0.7768(2) 0.46186(19) 0.67028(16) 0.0322(6) Uani 1 1 d . . .
Si2 Si 0.50110(19) 0.74028(19) 0.83355(17) 0.0326(6) Uani 1 1 d . . .
Si3 Si 1.0509(2) 0.7258(2) 0.81581(17) 0.0343(6) Uani 1 1 d . . .
Si4 Si 0.75648(18) 0.98597(19) 0.69463(15) 0.0273(5) Uani 1 1 d . . .
N1 N 0.7764(6) 0.5372(5) 0.7530(4) 0.0294(16) Uani 1 1 d . . .
N2 N 0.6282(5) 0.7013(5) 0.8550(4) 0.0276(16) Uani 1 1 d . . .
N3 N 0.9669(6) 0.7238(6) 0.7398(5) 0.0314(17) Uani 1 1 d . . .
N4 N 0.7840(5) 0.8638(5) 0.6630(4) 0.0269(16) Uani 1 1 d . . .
C1 C 0.7906(7) 0.5092(6) 0.8309(6) 0.0292(19) Uani 1 1 d . . .
C2 C 0.7655(7) 0.5741(7) 0.8981(6) 0.032(2) Uani 1 1 d . . .
H2 H 0.8121 0.5603 0.9393 0.038 Uiso 1 1 calc R . .
C3 C 0.6836(7) 0.6548(7) 0.9135(6) 0.0299(19) Uani 1 1 d . . .
C4 C 0.6881(10) 0.5419(9) 0.6042(7) 0.054(3) Uani 1 1 d . . .
H4A H 0.7162 0.6075 0.5888 0.081 Uiso 1 1 calc R . .
H4B H 0.6165 0.5544 0.6339 0.081 Uiso 1 1 calc R . .
H4C H 0.6846 0.5061 0.5548 0.081 Uiso 1 1 calc R . .
C5 C 0.9108(9) 0.4380(9) 0.6073(8) 0.056(3) Uani 1 1 d . . .
H5A H 0.9607 0.3956 0.6401 0.085 Uiso 1 1 calc R . .
H5B H 0.9381 0.5036 0.5905 0.085 Uiso 1 1 calc R . .
H5C H 0.9033 0.4022 0.5588 0.085 Uiso 1 1 calc R . .
C6 C 0.7199(10) 0.3377(8) 0.6982(8) 0.054(3) Uani 1 1 d . . .
H6A H 0.7658 0.2938 0.733 0.081 Uiso 1 1 calc R . .
H6B H 0.7158 0.3031 0.6483 0.081 Uiso 1 1 calc R . .
H6C H 0.6483 0.3514 0.7277 0.081 Uiso 1 1 calc R . .
C7 C 0.8393(7) 0.4023(7) 0.8532(5) 0.031(2) Uani 1 1 d . . .
C8 C 0.7867(8) 0.3406(8) 0.9086(6) 0.043(2) Uani 1 1 d . . .
H8 H 0.7205 0.3666 0.9373 0.051 Uiso 1 1 calc R . .
C9 C 0.8287(10) 0.2386(9) 0.9243(7) 0.054(3) Uani 1 1 d . . .
H9 H 0.7903 0.1958 0.963 0.065 Uiso 1 1 calc R . .
C10 C 0.9262(9) 0.1993(8) 0.8837(7) 0.046(3) Uani 1 1 d . . .
C11 C 0.9801(8) 0.2627(8) 0.8305(7) 0.046(3) Uani 1 1 d . . .
H11 H 1.0478 0.2371 0.804 0.056 Uiso 1 1 calc R . .
C12 C 0.9401(8) 0.3643(8) 0.8130(7) 0.043(2) Uani 1 1 d . . .
H12 H 0.9795 0.4071 0.775 0.052 Uiso 1 1 calc R . .
C13 C 0.9695(12) 0.0880(8) 0.9002(10) 0.073(4) Uani 1 1 d . . .
H13A H 0.9189 0.0548 0.9401 0.11 Uiso 0.5 1 calc PR . .
H13B H 1.038 0.0847 0.922 0.11 Uiso 0.5 1 calc PR . .
H13C H 0.9796 0.0526 0.8492 0.11 Uiso 0.5 1 calc PR . .
H13D H 1.0387 0.0733 0.8675 0.11 Uiso 0.5 1 calc PR . .
H13E H 0.9197 0.0434 0.8855 0.11 Uiso 0.5 1 calc PR . .
H13F H 0.978 0.0754 0.9583 0.11 Uiso 0.5 1 calc PR . .
C14 C 0.6598(7) 0.6919(7) 1.0018(6) 0.032(2) Uani 1 1 d . . .
C15 C 0.7393(9) 0.6429(8) 1.0602(6) 0.045(3) Uani 1 1 d . . .
H15A H 0.8121 0.6575 1.038 0.054 Uiso 1 1 calc R . .
H15B H 0.7386 0.5676 1.0646 0.054 Uiso 1 1 calc R . .
C16 C 0.7102(10) 0.6855(8) 1.1462(7) 0.051(3) Uani 1 1 d . . .
H16 H 0.7625 0.6526 1.1834 0.061 Uiso 1 1 calc R . .
C17 C 0.5989(12) 0.6620(11) 1.1802(7) 0.072(4) Uani 1 1 d . . .
H17A H 0.5795 0.6892 1.235 0.086 Uiso 1 1 calc R . .
H17B H 0.5969 0.5868 1.1857 0.086 Uiso 1 1 calc R . .
C18 C 0.5190(10) 0.7112(12) 1.1227(7) 0.068(4) Uani 1 1 d . . .
H18 H 0.4456 0.696 1.1453 0.082 Uiso 1 1 calc R . .
C19 C 0.5481(9) 0.6684(10) 1.0381(7) 0.051(3) Uani 1 1 d . . .
H19A H 0.4954 0.6995 1.0015 0.061 Uiso 1 1 calc R . .
H19B H 0.5458 0.5933 1.0426 0.061 Uiso 1 1 calc R . .
C20 C 0.6613(8) 0.8087(7) 0.9965(6) 0.036(2) Uani 1 1 d . . .
H20A H 0.6093 0.8415 0.96 0.043 Uiso 1 1 calc R . .
H20B H 0.733 0.8254 0.9731 0.043 Uiso 1 1 calc R . .
C21 C 0.6332(9) 0.8502(8) 1.0819(7) 0.046(3) Uani 1 1 d . . .
H21 H 0.6343 0.9263 1.0773 0.055 Uiso 1 1 calc R . .
C22 C 0.5225(11) 0.8269(12) 1.1159(9) 0.074(4) Uani 1 1 d . . .
H22A H 0.4704 0.8599 1.0796 0.088 Uiso 1 1 calc R . .
H22B H 0.503 0.8548 1.1705 0.088 Uiso 1 1 calc R . .
C23 C 0.7147(10) 0.8020(9) 1.1379(7) 0.052(3) Uani 1 1 d . . .
H23A H 0.6983 0.831 1.1922 0.062 Uiso 1 1 calc R . .
H23B H 0.787 0.8169 1.1145 0.062 Uiso 1 1 calc R . .
C24 C 0.5110(8) 0.7759(9) 0.7219(6) 0.045(3) Uani 1 1 d . . .
H24A H 0.5535 0.8334 0.7094 0.068 Uiso 1 1 calc R . .
H24B H 0.4394 0.7961 0.706 0.068 Uiso 1 1 calc R . .
H24C H 0.5453 0.717 0.6916 0.068 Uiso 1 1 calc R . .
C25 C 0.4201(9) 0.6317(9) 0.8566(8) 0.054(3) Uani 1 1 d . . .
H25A H 0.4145 0.6127 0.9153 0.082 Uiso 1 1 calc R . .
H25B H 0.4543 0.5729 0.8262 0.082 Uiso 1 1 calc R . .
H25C H 0.3487 0.6523 0.8405 0.082 Uiso 1 1 calc R . .
C26 C 0.4274(9) 0.8575(9) 0.8816(9) 0.058(3) Uani 1 1 d . . .
H26A H 0.4699 0.915 0.8693 0.087 Uiso 1 1 calc R . .
H26B H 0.4148 0.8439 0.941 0.087 Uiso 1 1 calc R . .
H26C H 0.3589 0.8748 0.8597 0.087 Uiso 1 1 calc R . .
C27 C 0.9884(7) 0.7160(6) 0.6625(6) 0.029(2) Uani 1 1 d . . .
C28 C 0.9141(7) 0.7370(6) 0.6013(6) 0.0288(19) Uani 1 1 d . . .
H28 H 0.9253 0.6917 0.558 0.035 Uiso 1 1 calc R . .
C29 C 0.8292(7) 0.8139(7) 0.5975(5) 0.0273(18) Uani 1 1 d . . .
C30 C 1.1621(9) 0.8042(10) 0.7823(8) 0.056(3) Uani 1 1 d . . .
H30A H 1.2083 0.7726 0.7367 0.084 Uiso 1 1 calc R . .
H30B H 1.2036 0.8075 0.8279 0.084 Uiso 1 1 calc R . .
H30C H 1.133 0.8737 0.7647 0.084 Uiso 1 1 calc R . .
C31 C 0.9660(9) 0.7887(9) 0.9018(7) 0.052(3) Uani 1 1 d . . .
H31A H 0.9066 0.7489 0.9207 0.078 Uiso 1 1 calc R . .
H31B H 0.938 0.8582 0.8834 0.078 Uiso 1 1 calc R . .
H31C H 1.0085 0.7924 0.9467 0.078 Uiso 1 1 calc R . .
C32 C 1.1009(10) 0.5950(9) 0.8580(7) 0.054(3) Uani 1 1 d . . .
H32A H 1.1469 0.558 0.815 0.081 Uiso 1 1 calc R . .
H32B H 1.0403 0.557 0.8776 0.081 Uiso 1 1 calc R . .
H32C H 1.1417 0.6017 0.9034 0.081 Uiso 1 1 calc R . .
C33 C 1.1026(7) 0.6911(7) 0.6223(6) 0.031(2) Uani 1 1 d . . .
C34 C 1.1670(8) 0.6039(8) 0.6437(7) 0.044(2) Uani 1 1 d . . .
H34 H 1.1389 0.5538 0.682 0.053 Uiso 1 1 calc R . .
C35 C 1.2728(8) 0.5885(9) 0.6098(7) 0.046(3) Uani 1 1 d . . .
H35 H 1.316 0.5273 0.6242 0.056 Uiso 1 1 calc R . .
C36 C 1.3157(8) 0.6613(9) 0.5554(7) 0.043(2) Uani 1 1 d . . .
C37 C 1.2510(8) 0.7485(9) 0.5323(8) 0.051(3) Uani 1 1 d . . .
H37 H 1.2795 0.7991 0.4947 0.062 Uiso 1 1 calc R . .
C38 C 1.1437(8) 0.7618(8) 0.5645(6) 0.043(2) Uani 1 1 d . . .
H38 H 1.0984 0.8198 0.5466 0.052 Uiso 1 1 calc R . .
C39 C 1.4316(9) 0.6479(11) 0.5175(9) 0.064(3) Uani 1 1 d . . .
H39A H 1.4461 0.7079 0.4809 0.096 Uiso 0.5 1 calc PR . .
H39B H 1.4451 0.5861 0.4864 0.096 Uiso 0.5 1 calc PR . .
H39C H 1.4783 0.6412 0.5609 0.096 Uiso 0.5 1 calc PR . .
H39D H 1.4669 0.5822 0.5379 0.096 Uiso 0.5 1 calc PR . .
H39E H 1.4679 0.704 0.5324 0.096 Uiso 0.5 1 calc PR . .
H39F H 1.4346 0.6489 0.4579 0.096 Uiso 0.5 1 calc PR . .
C40 C 0.7857(6) 0.8409(7) 0.5145(5) 0.0280(19) Uani 1 1 d . . .
C41 C 0.8270(7) 0.7622(7) 0.4486(5) 0.033(2) Uani 1 1 d . . .
H41A H 0.9057 0.7569 0.4387 0.04 Uiso 1 1 calc R . .
H41B H 0.8069 0.6937 0.4688 0.04 Uiso 1 1 calc R . .
C42 C 0.7806(7) 0.7942(8) 0.3683(6) 0.038(2) Uani 1 1 d . . .
H42 H 0.8072 0.742 0.3273 0.046 Uiso 1 1 calc R . .
C43 C 0.8147(8) 0.8995(9) 0.3360(6) 0.043(2) Uani 1 1 d . . .
H43A H 0.8934 0.8945 0.3255 0.052 Uiso 1 1 calc R . .
H43B H 0.7854 0.9209 0.2839 0.052 Uiso 1 1 calc R . .
C44 C 0.7743(9) 0.9784(8) 0.3981(6) 0.043(2) Uani 1 1 d . . .
H44 H 0.7963 1.0467 0.3771 0.052 Uiso 1 1 calc R . .
C45 C 0.8193(7) 0.9455(7) 0.4797(5) 0.035(2) Uani 1 1 d . . .
H45A H 0.7931 0.9981 0.5196 0.042 Uiso 1 1 calc R . .
H45B H 0.8981 0.9409 0.4709 0.042 Uiso 1 1 calc R . .
C46 C 0.6635(7) 0.8493(7) 0.5258(5) 0.0307(19) Uani 1 1 d . . .
H46A H 0.6349 0.9004 0.5665 0.037 Uiso 1 1 calc R . .
H46B H 0.6406 0.7822 0.5471 0.037 Uiso 1 1 calc R . .
C47 C 0.6174(8) 0.8818(9) 0.4442(6) 0.042(2) Uani 1 1 d . . .
H47 H 0.5378 0.8872 0.4535 0.051 Uiso 1 1 calc R . .
C48 C 0.6514(8) 0.9850(8) 0.4121(7) 0.045(3) Uani 1 1 d . . .
H48A H 0.623 1.0373 0.4519 0.054 Uiso 1 1 calc R . .
H48B H 0.6219 1.0063 0.36 0.054 Uiso 1 1 calc R . .
C49 C 0.6583(8) 0.8035(9) 0.3840(6) 0.044(3) Uani 1 1 d . . .
H49A H 0.6279 0.8231 0.332 0.053 Uiso 1 1 calc R . .
H49B H 0.6355 0.7363 0.405 0.053 Uiso 1 1 calc R . .
C50 C 0.8770(8) 1.0553(8) 0.6673(7) 0.044(2) Uani 1 1 d . . .
H50A H 0.8936 1.0616 0.6077 0.066 Uiso 1 1 calc R . .
H50B H 0.9377 1.0168 0.6912 0.066 Uiso 1 1 calc R . .
H50C H 0.8628 1.1238 0.6886 0.066 Uiso 1 1 calc R . .
C51 C 0.7268(8) 0.9746(8) 0.8076(6) 0.041(2) Uani 1 1 d . . .
H51A H 0.6636 0.9386 0.8227 0.062 Uiso 1 1 calc R . .
H51B H 0.7132 1.0432 0.8288 0.062 Uiso 1 1 calc R . .
H51C H 0.7878 0.9359 0.8311 0.062 Uiso 1 1 calc R . .
C52 C 0.6358(7) 1.0671(7) 0.6603(6) 0.036(2) Uani 1 1 d . . .
H52A H 0.6447 1.077 0.6006 0.054 Uiso 1 1 calc R . .
H52B H 0.6275 1.1338 0.6844 0.054 Uiso 1 1 calc R . .
H52C H 0.5722 1.0325 0.6781 0.054 Uiso 1 1 calc R . .

loop_
_atom_site_aniso_label
_atom_site_aniso_U_11
_atom_site_aniso_U_22
_atom_site_aniso_U_33
_atom_site_aniso_U_23
_atom_site_aniso_U_13
_atom_site_aniso_U_12
Yb 0.0289(2) 0.0283(2) 0.0251(2) -0.00216(15) -0.00169(14) -0.00440(14)
Si1 0.0420(14) 0.0307(13) 0.0240(13) -0.0070(10) -0.0018(10) -0.0043(11)
Si2 0.0283(12) 0.0329(13) 0.0366(15) -0.0027(11) -0.0024(10) -0.0053(10)
Si3 0.0307(13) 0.0424(15) 0.0323(15) -0.0031(12) -0.0125(11) -0.0044(11)
Si4 0.0262(11) 0.0320(13) 0.0240(13) -0.0030(10) -0.0021(9) -0.0042(10)
N1 0.039(4) 0.028(4) 0.021(4) -0.003(3) 0.000(3) -0.007(3)
N2 0.030(4) 0.032(4) 0.020(4) -0.005(3) 0.004(3) -0.005(3)
N3 0.034(4) 0.034(4) 0.027(4) -0.001(3) -0.010(3) -0.002(3)
N4 0.031(4) 0.029(4) 0.022(4) -0.004(3) 0.000(3) -0.008(3)
C1 0.032(4) 0.022(4) 0.035(5) -0.006(4) -0.012(4) -0.001(3)
C2 0.040(5) 0.029(5) 0.026(5) -0.007(4) -0.006(4) 0.002(4)
C3 0.034(5) 0.027(4) 0.028(5) -0.004(4) 0.001(4) -0.006(4)
C4 0.080(8) 0.049(6) 0.037(6) -0.013(5) -0.024(6) -0.004(6)
C5 0.062(7) 0.055(7) 0.048(7) -0.019(6) 0.011(6) 0.000(6)
C6 0.073(8) 0.044(6) 0.050(7) -0.006(5) -0.012(6) -0.018(5)
C7 0.045(5) 0.032(5) 0.020(5) -0.012(4) -0.007(4) -0.008(4)
C8 0.050(6) 0.042(6) 0.033(6) -0.003(5) 0.004(5) -0.001(5)
C9 0.078(8) 0.046(6) 0.040(7) 0.007(5) -0.016(6) -0.010(6)
C10 0.060(7) 0.035(5) 0.045(7) -0.004(5) -0.022(5) 0.004(5)
C11 0.044(6) 0.037(6) 0.056(7) -0.009(5) -0.014(5) 0.015(5)
C12 0.038(5) 0.039(6) 0.053(7) -0.012(5) -0.007(5) 0.002(4)
C13 0.104(11) 0.030(6) 0.085(11) 0.007(6) -0.033(9) 0.010(6)
C14 0.041(5) 0.030(5) 0.025(5) -0.004(4) 0.007(4) -0.013(4)
C15 0.073(7) 0.038(6) 0.026(5) -0.003(4) -0.013(5) -0.002(5)
C16 0.084(8) 0.043(6) 0.027(6) -0.007(5) -0.008(5) -0.013(6)
C17 0.116(11) 0.089(10) 0.017(6) -0.015(6) 0.019(6) -0.059(9)
C18 0.066(8) 0.120(12) 0.022(6) -0.019(7) 0.019(5) -0.044(8)
C19 0.063(7) 0.069(8) 0.026(6) -0.009(5) 0.004(5) -0.030(6)
C20 0.043(5) 0.032(5) 0.031(5) -0.002(4) 0.004(4) -0.003(4)
C21 0.065(7) 0.036(5) 0.037(6) -0.018(5) 0.002(5) -0.007(5)
C22 0.068(8) 0.097(11) 0.055(9) -0.050(8) 0.012(6) 0.002(7)
C23 0.081(8) 0.057(7) 0.023(5) -0.015(5) -0.004(5) -0.021(6)
C24 0.042(5) 0.058(7) 0.033(6) 0.005(5) -0.005(4) -0.003(5)
C25 0.054(7) 0.058(7) 0.058(8) 0.004(6) -0.015(6) -0.030(6)
C26 0.039(6) 0.057(7) 0.075(9) -0.013(6) -0.008(6) 0.009(5)
C27 0.028(4) 0.020(4) 0.041(6) -0.001(4) -0.006(4) -0.006(3)
C28 0.032(4) 0.027(4) 0.027(5) -0.008(4) -0.006(4) 0.002(4)
C29 0.030(4) 0.031(5) 0.022(5) -0.003(4) -0.003(3) -0.007(4)
C30 0.046(6) 0.074(8) 0.053(7) 0.003(6) -0.010(5) -0.023(6)
C31 0.049(6) 0.063(7) 0.046(7) -0.004(6) -0.016(5) -0.006(5)
C32 0.066(7) 0.054(7) 0.044(7) 0.004(5) -0.023(6) 0.000(6)
C33 0.029(4) 0.039(5) 0.026(5) -0.011(4) -0.002(4) -0.002(4)
C34 0.043(6) 0.050(6) 0.035(6) -0.007(5) -0.003(4) 0.009(5)
C35 0.038(5) 0.059(7) 0.044(6) -0.016(5) -0.010(5) 0.003(5)
C36 0.034(5) 0.062(7) 0.038(6) -0.020(5) -0.002(4) -0.011(5)
C37 0.042(6) 0.056(7) 0.056(8) -0.011(6) 0.002(5) -0.012(5)
C38 0.038(5) 0.054(6) 0.035(6) -0.001(5) -0.001(4) 0.002(5)
C39 0.038(6) 0.092(10) 0.062(9) -0.021(7) 0.003(5) -0.009(6)
C40 0.027(4) 0.034(5) 0.024(5) -0.001(4) -0.003(3) -0.006(4)
C41 0.041(5) 0.041(5) 0.020(5) -0.009(4) -0.005(4) -0.006(4)
C42 0.039(5) 0.058(6) 0.020(5) -0.007(4) -0.001(4) -0.012(5)
C43 0.036(5) 0.073(7) 0.021(5) 0.000(5) 0.000(4) -0.017(5)
C44 0.060(6) 0.045(6) 0.024(5) 0.004(4) -0.006(5) -0.010(5)
C45 0.040(5) 0.046(6) 0.018(5) -0.004(4) 0.001(4) -0.010(4)
C46 0.029(4) 0.044(5) 0.021(5) -0.004(4) -0.004(3) -0.006(4)
C47 0.033(5) 0.066(7) 0.027(5) -0.004(5) -0.004(4) -0.003(5)
C48 0.053(6) 0.049(6) 0.034(6) -0.002(5) -0.017(5) 0.003(5)
C49 0.042(5) 0.074(7) 0.023(5) -0.004(5) -0.012(4) -0.020(5)
C50 0.040(5) 0.045(6) 0.050(7) -0.008(5) -0.002(5) -0.013(4)
C51 0.051(6) 0.048(6) 0.024(5) -0.010(4) -0.005(4) 0.001(5)
C52 0.035(5) 0.037(5) 0.033(5) -0.006(4) -0.002(4) 0.008(4)

loop_
_atom_type_symbol
_atom_type_description
_atom_type_scat_dispersion_real
_atom_type_scat_dispersion_imag
_atom_type_scat_source
C C 0.0033 0.0016 'International Tables Vol C Tables 4.2.6.8 and 6.1.1.4'
H H 0 0 'International Tables Vol C Tables 4.2.6.8 and 6.1.1.4'
N N 0.0061 0.0033 'International Tables Vol C Tables 4.2.6.8 and 6.1.1.4'
Yb Yb -0.385 5.5486 'International Tables Vol C Tables 4.2.6.8 and 6.1.1.4'
Si Si 0.0817 0.0704 'International Tables Vol C Tables 4.2.6.8 and 6.1.1.4'

loop_
_geom_angle_atom_site_label_1
_geom_angle_atom_site_label_2
_geom_angle_atom_site_label_3
_geom_angle
_geom_angle_site_symmetry_1
_geom_angle_site_symmetry_3
_geom_angle_publ_flag
N4 Yb N1 140.2(2) . . ?
N4 Yb N2 121.0(2) . . ?
N1 Yb N2 82.4(2) . . ?
N4 Yb N3 81.7(2) . . ?
N1 Yb N3 99.2(2) . . ?
N2 Yb N3 141.8(3) . . ?
N1 Si1 C4 103.5(4) . . ?
N1 Si1 C6 114.0(5) . . ?
C4 Si1 C6 107.9(6) . . ?
N1 Si1 C5 114.0(5) . . ?
C4 Si1 C5 106.6(6) . . ?
C6 Si1 C5 110.1(6) . . ?
N2 Si2 C25 109.3(5) . . ?
N2 Si2 C24 106.3(4) . . ?
C25 Si2 C24 109.1(5) . . ?
N2 Si2 C26 118.4(5) . . ?
C25 Si2 C26 109.4(6) . . ?
C24 Si2 C26 104.0(6) . . ?
N3 Si3 C31 105.3(4) . . ?
N3 Si3 C30 112.2(5) . . ?
C31 Si3 C30 107.8(6) . . ?
N3 Si3 C32 113.6(5) . . ?
C31 Si3 C32 105.8(6) . . ?
C30 Si3 C32 111.5(6) . . ?
N4 Si4 C51 106.6(4) . . ?
N4 Si4 C50 109.5(4) . . ?
C51 Si4 C50 108.8(5) . . ?
N4 Si4 C52 117.8(4) . . ?
C51 Si4 C52 103.9(5) . . ?
C50 Si4 C52 109.8(5) . . ?
C1 N1 Si1 130.0(6) . . ?
C1 N1 Yb 100.2(5) . . ?
Si1 N1 Yb 129.3(4) . . ?
C3 N2 Si2 142.4(6) . . ?
C3 N2 Yb 96.3(5) . . ?
Si2 N2 Yb 121.2(4) . . ?
C27 N3 Si3 130.9(6) . . ?
C27 N3 Yb 99.8(5) . . ?
Si3 N3 Yb 129.1(4) . . ?
C29 N4 Si4 139.9(6) . . ?
C29 N4 Yb 96.3(5) . . ?
Si4 N4 Yb 122.8(4) . . ?
N1 C1 C2 125.6(8) . . ?
N1 C1 C7 120.1(8) . . ?
C2 C1 C7 114.4(8) . . ?
N1 C1 Yb 53.0(4) . . ?
C2 C1 Yb 75.7(5) . . ?
C7 C1 Yb 158.1(6) . . ?
C3 C2 C1 130.8(8) . . ?
C3 C2 Yb 73.3(5) . . ?
C1 C2 Yb 75.9(5) . . ?
N2 C3 C2 122.4(8) . . ?
N2 C3 C14 119.6(7) . . ?
C2 C3 C14 118.0(8) . . ?
N2 C3 Yb 55.9(4) . . ?
C2 C3 Yb 78.6(5) . . ?
C14 C3 Yb 140.9(6) . . ?
C8 C7 C12 119.4(9) . . ?
C8 C7 C1 120.9(9) . . ?
C12 C7 C1 119.6(9) . . ?
C7 C8 C9 120.6(10) . . ?
C10 C9 C8 120.7(11) . . ?
C11 C10 C9 118.3(9) . . ?
C11 C10 C13 121.7(11) . . ?
C9 C10 C13 120.0(11) . . ?
C10 C11 C12 122.5(10) . . ?
C11 C12 C7 118.5(10) . . ?
C19 C14 C20 108.4(8) . . ?
C19 C14 C15 108.1(8) . . ?
C20 C14 C15 108.7(8) . . ?
C19 C14 C3 109.2(8) . . ?
C20 C14 C3 107.8(7) . . ?
C15 C14 C3 114.4(8) . . ?
C14 C15 C16 110.8(9) . . ?
C17 C16 C23 110.4(10) . . ?
C17 C16 C15 109.2(10) . . ?
C23 C16 C15 108.3(9) . . ?
C16 C17 C18 109.6(10) . . ?
C22 C18 C19 109.6(10) . . ?
C22 C18 C17 108.8(11) . . ?
C19 C18 C17 109.9(11) . . ?
C18 C19 C14 110.4(9) . . ?
C14 C20 C21 110.0(8) . . ?
C22 C21 C23 110.7(11) . . ?
C22 C21 C20 109.2(9) . . ?
C23 C21 C20 110.0(8) . . ?
C21 C22 C18 109.7(10) . . ?
C21 C23 C16 108.5(9) . . ?
N3 C27 C28 127.0(8) . . ?
N3 C27 C33 121.7(8) . . ?
C28 C27 C33 111.1(8) . . ?
N3 C27 Yb 54.6(5) . . ?
C28 C27 Yb 74.8(5) . . ?
C33 C27 Yb 167.3(6) . . ?
C29 C28 C27 129.0(8) . . ?
C29 C28 Yb 73.6(5) . . ?
C27 C28 Yb 76.1(5) . . ?
N4 C29 C28 122.3(8) . . ?
N4 C29 C40 119.6(7) . . ?
C28 C29 C40 118.1(8) . . ?
N4 C29 Yb 55.8(4) . . ?
C28 C29 Yb 78.4(5) . . ?
C40 C29 Yb 141.8(6) . . ?
C34 C33 C38 119.2(9) . . ?
C34 C33 C27 122.7(9) . . ?
C38 C33 C27 118.1(8) . . ?
C33 C34 C35 120.5(11) . . ?
C36 C35 C34 120.7(10) . . ?
C35 C36 C37 119.3(9) . . ?
C35 C36 C39 122.3(10) . . ?
C37 C36 C39 118.4(11) . . ?
C36 C37 C38 119.7(11) . . ?
C33 C38 C37 120.6(10) . . ?
C46 C40 C45 108.4(7) . . ?
C46 C40 C29 110.3(7) . . ?
C45 C40 C29 109.0(7) . . ?
C46 C40 C41 107.6(7) . . ?
C45 C40 C41 107.0(7) . . ?
C29 C40 C41 114.4(7) . . ?
C42 C41 C40 111.3(8) . . ?
C41 C42 C49 109.3(8) . . ?
C41 C42 C43 109.0(8) . . ?
C49 C42 C43 108.9(9) . . ?
C44 C43 C42 109.8(8) . . ?
C43 C44 C45 110.1(8) . . ?
C43 C44 C48 108.2(9) . . ?
C45 C44 C48 109.1(8) . . ?
C44 C45 C40 111.3(8) . . ?
C40 C46 C47 111.4(7) . . ?
C49 C47 C48 109.8(9) . . ?
C49 C47 C46 109.1(8) . . ?
C48 C47 C46 109.3(8) . . ?
C47 C48 C44 110.2(8) . . ?
C47 C49 C42 110.5(8) . . ?

loop_
_geom_bond_atom_site_label_1
_geom_bond_atom_site_label_2
_geom_bond_distance
_geom_bond_site_symmetry_2
_geom_bond_publ_flag
Yb N4 2.364(7) . ?
Yb N1 2.371(7) . ?
Yb N2 2.378(7) . ?
Yb N3 2.412(7) . ?
Si1 N1 1.746(8) . ?
Si1 C4 1.850(11) . ?
Si1 C6 1.873(11) . ?
Si1 C5 1.886(11) . ?
Si2 N2 1.709(7) . ?
Si2 C25 1.855(10) . ?
Si2 C24 1.862(10) . ?
Si2 C26 1.877(11) . ?
Si3 N3 1.753(7) . ?
Si3 C31 1.853(12) . ?
Si3 C30 1.860(11) . ?
Si3 C32 1.874(11) . ?
Si4 N4 1.708(7) . ?
Si4 C51 1.856(10) . ?
Si4 C50 1.873(10) . ?
Si4 C52 1.882(9) . ?
N1 C1 1.341(12) . ?
N2 C3 1.336(11) . ?
N3 C27 1.282(12) . ?
N4 C29 1.337(11) . ?
C1 C2 1.432(13) . ?
C1 C7 1.503(12) . ?
C2 C3 1.406(12) . ?
C3 C14 1.554(13) . ?
C7 C8 1.349(14) . ?
C7 C12 1.419(14) . ?
C8 C9 1.399(15) . ?
C9 C10 1.392(17) . ?
C10 C11 1.351(16) . ?
C10 C13 1.516(14) . ?
C11 C12 1.392(14) . ?
C14 C19 1.532(14) . ?
C14 C20 1.535(13) . ?
C14 C15 1.538(13) . ?
C15 C16 1.550(14) . ?
C16 C17 1.518(17) . ?
C16 C23 1.537(15) . ?
C17 C18 1.53(2) . ?
C18 C22 1.52(2) . ?
C18 C19 1.531(15) . ?
C20 C21 1.536(14) . ?
C21 C22 1.510(17) . ?
C21 C23 1.526(16) . ?
C27 C28 1.460(12) . ?
C27 C33 1.527(12) . ?
C28 C29 1.390(12) . ?
C29 C40 1.545(12) . ?
C33 C34 1.376(13) . ?
C33 C38 1.383(14) . ?
C34 C35 1.388(14) . ?
C35 C36 1.380(16) . ?
C36 C37 1.387(16) . ?
C36 C39 1.523(14) . ?
C37 C38 1.397(14) . ?
C40 C46 1.534(12) . ?
C40 C45 1.543(13) . ?
C40 C41 1.557(12) . ?
C41 C42 1.529(13) . ?
C42 C49 1.537(13) . ?
C42 C43 1.543(15) . ?
C43 C44 1.512(15) . ?
C44 C45 1.542(13) . ?
C44 C48 1.545(15) . ?
C46 C47 1.549(12) . ?
C47 C49 1.487(15) . ?
C47 C48 1.516(15) . ?
